data_1554558
loop_
_publ_author_name
'Wu, Feng'
'Chen, Lianfen'
'Wang, Yongdong'
'Zhu, Shifa'

_publ_section_title
;
 Gold-catalyzed generation of azafulvenium from an enyne sulfonamide:
 rapid access to fully substituted pyrroles
;
_journal_issue 4
_journal_name_full 'Organic Chemistry Frontiers'
_journal_page_first 480
_journal_paper_doi 10.1039/C8QO01278D
_journal_volume 6
_journal_year 2019
_chemical_formula_moiety 'C21 H18 Br N O3 S'
_chemical_formula_sum 'C21 H18 Br N O3 S'
_chemical_formula_weight 444.33
_space_group_crystal_system monoclinic
_space_group_IT_number 14
_space_group_name_Hall '-P 2yn'
_space_group_name_H-M_alt 'P 1 21/n 1'
_atom_sites_solution_hydrogens geom
_atom_sites_solution_primary dual
_audit_creation_date 2017-10-14
_audit_creation_method
;
Olex2 1.2
(compiled 2017.08.10 svn.r3458 for OlexSys, GUI svn.r5381)
;
_audit_update_record
;
2018-04-12 deposited with the CCDC.
2019-01-03 downloaded from the CCDC.
;
_cell_angle_alpha 90
_cell_angle_beta 94.769(5)
_cell_angle_gamma 90
_cell_formula_units_Z 4
_cell_length_a 8.6549(5)
_cell_length_b 18.2100(11)
_cell_length_c 11.9124(6)
_cell_measurement_reflns_used 5668
_cell_measurement_temperature 172.95(10)
_cell_measurement_theta_max 73.6420
_cell_measurement_theta_min 3.7400
_cell_volume 1870.96(18)
_computing_cell_refinement 'CrysAlisPro 1.171.39.28b (Rigaku OD, 2015)'
_computing_data_collection 'CrysAlisPro 1.171.39.28b (Rigaku OD, 2015)'
_computing_data_reduction 'CrysAlisPro 1.171.39.28b (Rigaku OD, 2015)'
_computing_molecular_graphics 'Olex2 (Dolomanov et al., 2009)'
_computing_publication_material 'Olex2 (Dolomanov et al., 2009)'
_computing_structure_refinement 'ShelXL (Sheldrick, 2015)'
_computing_structure_solution 'ShelXT (Sheldrick, 2015)'
_diffrn_ambient_environment N~2~
_diffrn_ambient_temperature 172.95(10)
_diffrn_detector 'CCD plate'
_diffrn_measured_fraction_theta_full 0.997
_diffrn_measured_fraction_theta_max 0.962
_diffrn_measurement_details
;
List of Runs (angles in degrees, time in seconds):

  # Type    Start    End  Width  t~exp~   \w     \q     \k     \f   Frames
#--------------------------------------------------------------------------
  1  \w    -19.00  25.00   0.50    0.50    --    0.00 -77.00-150.00   88
  2  \w      6.00  88.00   0.50    0.50    --    0.00  19.00 -30.00  164
  3  \w    -86.00 -42.00   0.50    0.50    --    0.00 -77.00-150.00   88
  4  \w    -57.00 -32.00   0.50    0.50    --    0.00 -38.00-180.00   50
  5  \w     75.00 134.00   0.50    0.50    --   95.20  61.00 120.00  118
  6  \w     61.00  89.00   0.50    0.50    --   95.20 -30.00 -60.00   56
  7  \w      9.00  70.00   0.50    0.50    --   95.20 -61.00 -90.00  122
  8  \w    157.00 183.00   0.50    0.50    --   95.20  30.00   0.00   52
  9  \w     80.00 139.00   0.50    0.50    --   95.20  30.00   0.00  118
 10  \w     16.00 107.00   0.50    0.50    --   95.20 -77.00 -90.00  182
 11  \w     75.00 119.00   0.50    0.50    --   95.20 -61.00 -90.00   88
 12  \w     10.00  44.00   0.50    0.50    --   95.20 -30.00 -60.00   68
 13  \w     89.00 163.00   0.50    0.50    --   95.20  82.00  90.00  148
 14  \w     92.00 177.00   0.50    0.50    --   95.20  30.00  30.00  170
;
_diffrn_measurement_device 'four-circle diffractometer'
_diffrn_measurement_device_type 'XtaLAB AFC12 (RINC): Kappa dual home/near'
_diffrn_measurement_method '\w scans'
_diffrn_orient_matrix_type 'CrysAlisPro convention (1999,Acta A55,543-557)'
_diffrn_orient_matrix_UB_11 0.0876242000
_diffrn_orient_matrix_UB_12 -0.0603833000
_diffrn_orient_matrix_UB_13 0.0701141000
_diffrn_orient_matrix_UB_21 0.1466177000
_diffrn_orient_matrix_UB_22 0.0481972000
_diffrn_orient_matrix_UB_23 0.0099537000
_diffrn_orient_matrix_UB_31 -0.0520303000
_diffrn_orient_matrix_UB_32 0.0346058000
_diffrn_orient_matrix_UB_33 0.1087102000
_diffrn_radiation_monochromator graphite
_diffrn_radiation_probe x-ray
_diffrn_radiation_type CuK\a
_diffrn_radiation_wavelength 1.54184
_diffrn_reflns_av_R_equivalents 0.0766
_diffrn_reflns_av_unetI/netI 0.0608
_diffrn_reflns_Laue_measured_fraction_full 0.997
_diffrn_reflns_Laue_measured_fraction_max 0.962
_diffrn_reflns_limit_h_max 7
_diffrn_reflns_limit_h_min -10
_diffrn_reflns_limit_k_max 20
_diffrn_reflns_limit_k_min -22
_diffrn_reflns_limit_l_max 14
_diffrn_reflns_limit_l_min -12
_diffrn_reflns_number 9309
_diffrn_reflns_point_group_measured_fraction_full 0.997
_diffrn_reflns_point_group_measured_fraction_max 0.962
_diffrn_reflns_theta_full 67.684
_diffrn_reflns_theta_max 74.477
_diffrn_reflns_theta_min 4.446
_diffrn_source 'fine-focus sealed X-ray tube'
_diffrn_source_type 'Enhance (Cu) X-ray Source'
_exptl_absorpt_coefficient_mu 4.223
_exptl_absorpt_correction_T_max 1.00000
_exptl_absorpt_correction_T_min 0.18849
_exptl_absorpt_correction_type multi-scan
_exptl_absorpt_process_details
;
CrysAlisPro 1.171.39.28b (Rigaku Oxford Diffraction, 2015)
Empirical absorption correction using spherical harmonics,
 implemented in SCALE3 ABSPACK scaling algorithm.
;
_exptl_crystal_colour colorless
_exptl_crystal_density_diffrn 1.577
_exptl_crystal_description block
_exptl_crystal_F_000 904
_exptl_crystal_size_max 0.16
_exptl_crystal_size_mid 0.14
_exptl_crystal_size_min 0.12
_refine_diff_density_max 1.307
_refine_diff_density_min -1.536
_refine_diff_density_rms 0.155
_refine_ls_extinction_method none
_refine_ls_goodness_of_fit_ref 1.017
_refine_ls_hydrogen_treatment constr
_refine_ls_matrix_type full
_refine_ls_number_parameters 245
_refine_ls_number_reflns 3679
_refine_ls_number_restraints 0
_refine_ls_restrained_S_all 1.017
_refine_ls_R_factor_all 0.0832
_refine_ls_R_factor_gt 0.0759
_refine_ls_shift/su_max 0.000
_refine_ls_shift/su_mean 0.000
_refine_ls_structure_factor_coef Fsqd
_refine_ls_weighting_details 'w=1/[\s^2^(Fo^2^)+(0.1740P)^2^+1.3174P] where P=(Fo^2^+2Fc^2^)/3'
_refine_ls_weighting_scheme calc
_refine_ls_wR_factor_gt 0.2101
_refine_ls_wR_factor_ref 0.2302
_reflns_Friedel_coverage 0.000
_reflns_number_gt 3093
_reflns_number_total 3679
_reflns_threshold_expression 'I > 2\s(I)'
_cod_data_source_file c8qo01278d2.cif
_cod_data_source_block 20171013
_cod_database_code 1554558
_shelx_shelxl_version_number 2017/1
_shelx_space_group_comment
;
The symmetry employed for this shelxl refinement is uniquely defined
by the following loop, which should always be used as a source of
symmetry information in preference to the above space-group names.
They are only intended as comments.
;
_shelx_estimated_absorpt_t_max 0.631
_shelx_estimated_absorpt_t_min 0.551
_reflns_odcompleteness_completeness 99.74
_reflns_odcompleteness_iscentric 1
_reflns_odcompleteness_theta 66.97
_olex2_refinement_description
;
1. Fixed Uiso
 At 1.2 times of:
  All C(H) groups, All C(H,H) groups
 At 1.5 times of:
  All C(H,H,H) groups
2.a Secondary CH2 refined with riding coordinates:
 C1(H1A,H1B), C3(H3A,H3B), C2(H2A,H2B)
2.b Aromatic/amide H refined with riding coordinates:
 C12(H12), C13(H13), C19(H19), C9(H9), C15(H15), C10(H10), C18(H18), C21(H21),
 C16(H16)
2.c Idealised Me refined as rotating group:
 C20(H20A,H20B,H20C)
;
_olex2_submission_special_instructions 'No special instructions were received'
_oxdiff_exptl_absorpt_empirical_details
;
Empirical correction (ABSPACK) includes:
- Absorption correction using spherical harmonics
- Frame scaling
;
_oxdiff_exptl_absorpt_empirical_full_max 4.706
_oxdiff_exptl_absorpt_empirical_full_min 0.332

loop_
_space_group_symop_operation_xyz
'x, y, z'
'-x+1/2, y+1/2, -z+1/2'
'-x, -y, -z'
'x-1/2, -y-1/2, z-1/2'

loop_
_atom_site_label
_atom_site_type_symbol
_atom_site_fract_x
_atom_site_fract_y
_atom_site_fract_z
_atom_site_U_iso_or_equiv
_atom_site_adp_type
_atom_site_occupancy
_atom_site_site_symmetry_order
_atom_site_calc_flag
_atom_site_refinement_flags_posn
Br1 Br 0.22852(6) 0.22111(3) -0.06594(4) 0.0452(3) Uani 1 1 d .
S1 S 0.22105(11) 0.19206(7) 0.55615(8) 0.0317(3) Uani 1 1 d .
O3 O 0.1151(3) 0.19286(19) 0.4561(3) 0.0368(7) Uani 1 1 d .
O2 O 0.1707(4) 0.1604(2) 0.6579(3) 0.0423(8) Uani 1 1 d .
N1 N 0.5753(4) 0.0947(2) 0.4383(3) 0.0281(7) Uani 1 1 d .
O1 O 0.5955(5) 0.0737(2) 0.7907(3) 0.0558(10) Uani 1 1 d .
C5 C 0.4962(5) 0.1100(3) 0.6098(4) 0.0329(9) Uani 1 1 d .
C8 C 0.3866(4) 0.1578(2) 0.3061(3) 0.0269(8) Uani 1 1 d .
C4 C 0.6100(5) 0.0807(2) 0.5486(3) 0.0293(8) Uani 1 1 d .
C7 C 0.4415(4) 0.1351(3) 0.4205(3) 0.0301(9) Uani 1 1 d .
C12 C 0.3299(5) 0.1236(3) 0.1100(4) 0.0375(10) Uani 1 1 d .
H12 H 0.322083 0.087989 0.053846 0.045 Uiso 1 1 calc R
C14 C 0.2839(5) 0.2832(2) 0.5856(4) 0.0288(9) Uani 1 1 d .
C11 C 0.2961(5) 0.1965(3) 0.0845(4) 0.0339(9) Uani 1 1 d .
C13 C 0.3751(5) 0.1047(3) 0.2195(3) 0.0323(9) Uani 1 1 d .
H13 H 0.398640 0.055985 0.236949 0.039 Uiso 1 1 calc R
C19 C 0.3996(5) 0.2978(3) 0.6711(4) 0.0343(10) Uani 1 1 d .
H19 H 0.441810 0.259582 0.715463 0.041 Uiso 1 1 calc R
C6 C 0.3888(4) 0.1460(3) 0.5267(3) 0.0290(9) Uani 1 1 d .
C1 C 0.6928(5) 0.0709(3) 0.3652(4) 0.0355(10) Uani 1 1 d .
H1A H 0.721456 0.110357 0.316350 0.043 Uiso 1 1 calc R
H1B H 0.656981 0.029207 0.319347 0.043 Uiso 1 1 calc R
C9 C 0.3540(5) 0.2310(3) 0.2768(4) 0.0345(10) Uani 1 1 d .
H9 H 0.363057 0.266968 0.332274 0.041 Uiso 1 1 calc R
C15 C 0.2187(5) 0.3408(3) 0.5205(3) 0.0342(9) Uani 1 1 d .
H15 H 0.141524 0.331760 0.463099 0.041 Uiso 1 1 calc R
C10 C 0.3089(5) 0.2506(3) 0.1679(4) 0.0342(9) Uani 1 1 d .
H10 H 0.287079 0.299349 0.149672 0.041 Uiso 1 1 calc R
C17 C 0.3884(5) 0.4263(3) 0.6269(4) 0.0353(10) Uani 1 1 d .
C3 C 0.7623(5) 0.0412(3) 0.5656(4) 0.0386(11) Uani 1 1 d .
H3A H 0.747622 -0.010070 0.584157 0.046 Uiso 1 1 calc R
H3B H 0.829648 0.063956 0.624839 0.046 Uiso 1 1 calc R
C18 C 0.4514(5) 0.3681(3) 0.6902(4) 0.0355(10) Uani 1 1 d .
H18 H 0.530212 0.376948 0.746517 0.043 Uiso 1 1 calc R
C21 C 0.4956(6) 0.1065(3) 0.7312(4) 0.0410(11) Uani 1 1 d .
H21 H 0.416529 0.130011 0.765423 0.049 Uiso 1 1 calc R
C16 C 0.2702(5) 0.4109(3) 0.5425(4) 0.0419(11) Uani 1 1 d .
H16 H 0.225310 0.449447 0.500207 0.050 Uiso 1 1 calc R
C20 C 0.4430(7) 0.5047(3) 0.6491(4) 0.0496(13) Uani 1 1 d .
H20A H 0.395170 0.523993 0.712680 0.074 Uiso 1 1 calc GR
H20B H 0.414723 0.534321 0.583981 0.074 Uiso 1 1 calc GR
H20C H 0.553639 0.505160 0.664588 0.074 Uiso 1 1 calc GR
C2 C 0.8286(5) 0.0494(3) 0.4499(4) 0.0453(12) Uani 1 1 d .
H2A H 0.907990 0.087151 0.453192 0.054 Uiso 1 1 calc R
H2B H 0.874193 0.003516 0.427887 0.054 Uiso 1 1 calc R

loop_
_atom_site_aniso_label
_atom_site_aniso_U_11
_atom_site_aniso_U_22
_atom_site_aniso_U_33
_atom_site_aniso_U_23
_atom_site_aniso_U_13
_atom_site_aniso_U_12
Br1 0.0437(4) 0.0638(5) 0.0268(4) 0.00751(19) -0.0047(2) 0.0097(2)
S1 0.0245(5) 0.0424(7) 0.0282(6) -0.0020(4) 0.0015(4) -0.0006(4)
O3 0.0257(13) 0.049(2) 0.0345(17) -0.0041(14) -0.0041(12) -0.0024(13)
O2 0.0396(16) 0.049(2) 0.0398(18) 0.0014(15) 0.0141(13) -0.0032(15)
N1 0.0240(14) 0.033(2) 0.0270(17) 0.0019(13) -0.0012(12) -0.0014(13)
O1 0.085(3) 0.050(2) 0.0294(18) -0.0006(15) -0.0165(17) 0.017(2)
C5 0.0339(19) 0.035(2) 0.029(2) -0.0016(17) -0.0057(16) 0.0003(17)
C8 0.0219(15) 0.035(2) 0.0238(19) 0.0002(15) -0.0018(13) 0.0001(15)
C4 0.0306(18) 0.027(2) 0.029(2) -0.0007(15) -0.0052(15) -0.0001(16)
C7 0.0225(16) 0.037(2) 0.030(2) 0.0026(17) -0.0022(14) -0.0020(16)
C12 0.0330(19) 0.050(3) 0.029(2) -0.0029(19) -0.0005(16) -0.0015(19)
C14 0.0266(18) 0.038(3) 0.0227(19) -0.0010(15) 0.0044(14) 0.0007(15)
C11 0.0245(17) 0.048(3) 0.029(2) 0.0007(19) 0.0012(15) 0.0018(18)
C13 0.0333(19) 0.035(3) 0.028(2) -0.0008(17) -0.0011(16) 0.0034(17)
C19 0.0261(17) 0.046(3) 0.031(2) 0.0065(18) 0.0013(16) 0.0046(18)
C6 0.0289(17) 0.035(2) 0.0225(19) 0.0039(15) -0.0012(14) -0.0073(16)
C1 0.0263(18) 0.045(3) 0.035(2) -0.0008(19) 0.0015(16) 0.0050(17)
C9 0.0281(18) 0.041(3) 0.034(2) -0.0072(18) -0.0037(16) 0.0010(17)
C15 0.0331(19) 0.044(3) 0.025(2) 0.0032(18) -0.0018(15) -0.0002(18)
C10 0.0329(19) 0.037(3) 0.032(2) -0.0013(19) -0.0014(15) 0.0058(19)
C17 0.038(2) 0.043(3) 0.026(2) -0.0025(18) 0.0060(17) -0.0027(19)
C3 0.033(2) 0.041(3) 0.040(3) 0.0014(18) -0.0086(18) 0.0060(18)
C18 0.0263(17) 0.050(3) 0.030(2) -0.0022(19) -0.0004(15) 0.0000(18)
C21 0.055(3) 0.035(3) 0.031(2) -0.0016(19) -0.0056(19) 0.003(2)
C16 0.044(2) 0.050(3) 0.031(2) 0.006(2) -0.0037(18) 0.006(2)
C20 0.062(3) 0.051(3) 0.036(3) -0.004(2) 0.004(2) -0.008(3)
C2 0.0246(17) 0.064(4) 0.046(3) 0.011(2) -0.0024(18) 0.006(2)

loop_
_atom_type_symbol
_atom_type_description
_atom_type_scat_dispersion_real
_atom_type_scat_dispersion_imag
_atom_type_scat_source
C C 0.0181 0.0091 'International Tables Vol C Tables 4.2.6.8 and 6.1.1.4'
H H 0.0000 0.0000 'International Tables Vol C Tables 4.2.6.8 and 6.1.1.4'
Br Br -0.6763 1.2805 'International Tables Vol C Tables 4.2.6.8 and 6.1.1.4'
N N 0.0311 0.0180 'International Tables Vol C Tables 4.2.6.8 and 6.1.1.4'
O O 0.0492 0.0322 'International Tables Vol C Tables 4.2.6.8 and 6.1.1.4'
S S 0.3331 0.5567 'International Tables Vol C Tables 4.2.6.8 and 6.1.1.4'

loop_
_geom_angle_atom_site_label_1
_geom_angle_atom_site_label_2
_geom_angle_atom_site_label_3
_geom_angle
O3 S1 C14 108.5(2)
O3 S1 C6 108.82(19)
O2 S1 O3 118.9(2)
O2 S1 C14 108.5(2)
O2 S1 C6 107.0(2)
C6 S1 C14 104.12(19)
C4 N1 C7 111.6(3)
C4 N1 C1 114.5(3)
C7 N1 C1 133.5(4)
C4 C5 C6 105.0(4)
C4 C5 C21 124.9(4)
C21 C5 C6 130.1(4)
C13 C8 C7 119.0(4)
C9 C8 C7 122.9(4)
C9 C8 C13 118.0(4)
N1 C4 C5 109.3(4)
N1 C4 C3 110.2(4)
C5 C4 C3 140.5(4)
N1 C7 C8 119.9(4)
N1 C7 C6 105.8(3)
C6 C7 C8 134.3(4)
C11 C12 H12 120.5
C13 C12 H12 120.5
C13 C12 C11 119.0(4)
C19 C14 S1 120.9(3)
C19 C14 C15 119.7(4)
C15 C14 S1 119.4(3)
C12 C11 Br1 118.5(4)
C12 C11 C10 121.1(4)
C10 C11 Br1 120.4(4)
C8 C13 H13 119.3
C12 C13 C8 121.3(4)
C12 C13 H13 119.3
C14 C19 H19 119.8
C18 C19 C14 120.3(4)
C18 C19 H19 119.8
C5 C6 S1 125.2(3)
C7 C6 S1 126.4(3)
C7 C6 C5 108.3(4)
N1 C1 H1A 111.3
N1 C1 H1B 111.3
N1 C1 C2 102.5(3)
H1A C1 H1B 109.2
C2 C1 H1A 111.3
C2 C1 H1B 111.3
C8 C9 H9 119.3
C10 C9 C8 121.3(4)
C10 C9 H9 119.3
C14 C15 H15 120.5
C16 C15 C14 119.0(4)
C16 C15 H15 120.5
C11 C10 H10 120.4
C9 C10 C11 119.3(5)
C9 C10 H10 120.4
C18 C17 C16 117.9(5)
C18 C17 C20 121.4(4)
C16 C17 C20 120.7(5)
C4 C3 H3A 111.2
C4 C3 H3B 111.2
C4 C3 C2 102.7(3)
H3A C3 H3B 109.1
C2 C3 H3A 111.2
C2 C3 H3B 111.2
C19 C18 C17 121.1(4)
C19 C18 H18 119.5
C17 C18 H18 119.5
O1 C21 C5 122.5(5)
O1 C21 H21 118.7
C5 C21 H21 118.7
C15 C16 C17 122.0(5)
C15 C16 H16 119.0
C17 C16 H16 119.0
C17 C20 H20A 109.5
C17 C20 H20B 109.5
C17 C20 H20C 109.5
H20A C20 H20B 109.5
H20A C20 H20C 109.5
H20B C20 H20C 109.5
C1 C2 C3 106.9(3)
C1 C2 H2A 110.3
C1 C2 H2B 110.3
C3 C2 H2A 110.3
C3 C2 H2B 110.3
H2A C2 H2B 108.6

loop_
_geom_bond_atom_site_label_1
_geom_bond_atom_site_label_2
_geom_bond_distance
Br1 C11 1.892(4)
S1 O3 1.442(3)
S1 O2 1.442(3)
S1 C14 1.772(5)
S1 C6 1.738(4)
N1 C4 1.348(5)
N1 C7 1.373(5)
N1 C1 1.459(5)
O1 C21 1.226(6)
C5 C4 1.381(6)
C5 C6 1.457(6)
C5 C21 1.448(6)
C8 C7 1.465(5)
C8 C13 1.411(6)
C8 C9 1.400(6)
C4 C3 1.500(6)
C7 C6 1.394(6)
C12 H12 0.9300
C12 C11 1.388(7)
C12 C13 1.374(6)
C14 C19 1.394(6)
C14 C15 1.395(6)
C11 C10 1.396(6)
C13 H13 0.9300
C19 H19 0.9300
C19 C18 1.370(7)
C1 H1A 0.9700
C1 H1B 0.9700
C1 C2 1.535(6)
C9 H9 0.9300
C9 C10 1.371(6)
C15 H15 0.9300
C15 C16 1.370(7)
C10 H10 0.9300
C17 C18 1.386(7)
C17 C16 1.402(6)
C17 C20 1.519(7)
C3 H3A 0.9700
C3 H3B 0.9700
C3 C2 1.544(7)
C18 H18 0.9300
C21 H21 0.9300
C16 H16 0.9300
C20 H20A 0.9600
C20 H20B 0.9600
C20 H20C 0.9600
C2 H2A 0.9700
C2 H2B 0.9700
